data_7230824
loop_
_publ_author_name
'Lisac, Katarina'
'Cin\<ci\'c, Dominik'

_publ_section_title
;
 Simple design for metal-based halogen-bonded cocrystals utilizing the
 M--Cl&#x22EF;I motif
;
_journal_issue 39
_journal_name_full CrystEngComm
_journal_page_first 5955
_journal_paper_doi 10.1039/C8CE00754C
_journal_volume 20
_journal_year 2018
_chemical_formula_moiety 'C20 H16 Cl2 Co N4, 2(C6 F4 I2)'
_chemical_formula_sum 'C32 H16 Cl2 Co F8 I4 N4'
_chemical_formula_weight 1245.92
_space_group_crystal_system monoclinic
_space_group_IT_number 15
_space_group_name_Hall '-C 2yc'
_space_group_name_H-M_alt 'C 1 2/c 1'
_symmetry_space_group_name_Hall '-C 2yc'
_symmetry_space_group_name_H-M 'C 1 2/c 1'
_atom_sites_solution_hydrogens geom
_audit_creation_method SHELXL-2016/4
_audit_update_record
;
2018-05-07 deposited with the CCDC.
2018-06-05 downloaded from the CCDC.
;
_cell_angle_alpha 90
_cell_angle_beta 119.758(16)
_cell_angle_gamma 90
_cell_formula_units_Z 4
_cell_length_a 16.5798(17)
_cell_length_b 15.3912(9)
_cell_length_c 16.652(2)
_cell_measurement_reflns_used 3756
_cell_measurement_temperature 293(2)
_cell_measurement_theta_max 37.6261
_cell_measurement_theta_min 3.7409
_cell_volume 3688.9(9)
_computing_structure_refinement 'SHELXL-2016/4 (Sheldrick, 2016)'
_diffrn_ambient_temperature 293(2)
_diffrn_measured_fraction_theta_full 0.996
_diffrn_measured_fraction_theta_max 0.996
_diffrn_measurement_device_type 'XCalibur, Sapphire3'
_diffrn_radiation_type MoK\a
_diffrn_radiation_wavelength 0.71073
_diffrn_reflns_av_R_equivalents 0.0482
_diffrn_reflns_av_unetI/netI 0.0599
_diffrn_reflns_Laue_measured_fraction_full 0.996
_diffrn_reflns_Laue_measured_fraction_max 0.996
_diffrn_reflns_limit_h_max 19
_diffrn_reflns_limit_h_min -16
_diffrn_reflns_limit_k_max 18
_diffrn_reflns_limit_k_min -17
_diffrn_reflns_limit_l_max 19
_diffrn_reflns_limit_l_min -19
_diffrn_reflns_number 13008
_diffrn_reflns_point_group_measured_fraction_full 0.996
_diffrn_reflns_point_group_measured_fraction_max 0.996
_diffrn_reflns_theta_full 24.997
_diffrn_reflns_theta_max 24.997
_diffrn_reflns_theta_min 3.868
_diffrn_source 'Enhance (Mo) X-ray Source'
_exptl_absorpt_coefficient_mu 4.029
_exptl_absorpt_correction_T_max 1.00000
_exptl_absorpt_correction_T_min 0.75797
_exptl_absorpt_correction_type multi-scan
_exptl_absorpt_process_details
;
CrysAlis RED, Oxford Diffraction Ltd.,
Version 1.171.32.29 (release 10-06-2008 CrysAlis171 .NET)
(compiled Jun 10 2008,16:49:55)
Empirical absorption correction using spherical harmonics,
 implemented in SCALE3 ABSPACK scaling algorithm.
;
_exptl_crystal_colour red
_exptl_crystal_density_diffrn 2.243
_exptl_crystal_description prism
_exptl_crystal_F_000 2324
_exptl_crystal_size_max 0.39
_exptl_crystal_size_mid 0.27
_exptl_crystal_size_min 0.27
_refine_diff_density_max 0.408
_refine_diff_density_min -0.865
_refine_diff_density_rms 0.130
_refine_ls_extinction_method none
_refine_ls_goodness_of_fit_ref 0.836
_refine_ls_hydrogen_treatment constr
_refine_ls_matrix_type full
_refine_ls_number_parameters 231
_refine_ls_number_reflns 3237
_refine_ls_number_restraints 0
_refine_ls_restrained_S_all 0.836
_refine_ls_R_factor_all 0.0551
_refine_ls_R_factor_gt 0.0302
_refine_ls_shift/su_max 0.001
_refine_ls_shift/su_mean 0.000
_refine_ls_structure_factor_coef Fsqd
_refine_ls_weighting_details 'w=1/[\s^2^(Fo^2^)+(0.0280P)^2^] where P=(Fo^2^+2Fc^2^)/3'
_refine_ls_weighting_scheme calc
_refine_ls_wR_factor_gt 0.0591
_refine_ls_wR_factor_ref 0.0619
_reflns_Friedel_coverage 0.000
_reflns_number_gt 2086
_reflns_number_total 3237
_reflns_threshold_expression 'I > 2\s(I)'
_cod_data_source_file c8ce00754c2.cif
_cod_data_source_block shelx_CCDC1
_cod_depositor_comments 'Adding full bibliography for 7230823--7230834.cif.'
_cod_original_cell_volume 3688.9(8)
_cod_database_code 7230824
_shelx_shelxl_version_number 2016/4
_shelx_space_group_comment
;
The symmetry employed for this shelxl refinement is uniquely defined
by the following loop, which should always be used as a source of
symmetry information in preference to the above space-group names.
They are only intended as comments.
;

loop_
_space_group_symop_operation_xyz
'x, y, z'
'-x, y, -z+1/2'
'x+1/2, y+1/2, z'
'-x+1/2, y+1/2, -z+1/2'
'-x, -y, -z'
'x, -y, z-1/2'
'-x+1/2, -y+1/2, -z'
'x+1/2, -y+1/2, z-1/2'

loop_
_atom_site_label
_atom_site_type_symbol
_atom_site_fract_x
_atom_site_fract_y
_atom_site_fract_z
_atom_site_U_iso_or_equiv
_atom_site_adp_type
_atom_site_occupancy
_atom_site_site_symmetry_order
_atom_site_calc_flag
_atom_site_refinement_flags_posn
_atom_site_refinement_flags_adp
_atom_site_refinement_flags_occupancy
I1 I 0.61961(2) 0.75865(2) 0.86888(3) 0.04822(12) Uani 1 1 d . . .
I2 I 0.33503(2) 0.49782(3) 0.84507(3) 0.05691(14) Uani 1 1 d . . .
CO1 Co 0.000000 0.55875(6) 0.750000 0.0296(2) Uani 1 2 d S T P
CL1 Cl -0.12530(8) 0.45214(8) 0.70517(9) 0.0423(3) Uani 1 1 d . . .
F1 F 0.43960(19) 0.67463(19) 0.8577(2) 0.0602(9) Uani 1 1 d . . .
N2 N -0.0230(2) 0.5786(2) 0.6138(3) 0.0304(10) Uani 1 1 d . . .
F4 F 0.7310(2) 0.5788(2) 0.9108(3) 0.0772(11) Uani 1 1 d . . .
N1 N 0.1021(3) 0.6562(2) 0.7689(3) 0.0340(10) Uani 1 1 d . . .
C6 C 0.0316(3) 0.6390(3) 0.6049(3) 0.0294(12) Uani 1 1 d . . .
F3 F 0.6809(2) 0.4137(2) 0.9181(4) 0.1173(18) Uani 1 1 d . . .
C5 C 0.1045(3) 0.6778(3) 0.6922(3) 0.0320(12) Uani 1 1 d . . .
F2 F 0.5113(3) 0.3777(2) 0.8899(4) 0.1088(17) Uani 1 1 d . . .
C10 C -0.0891(3) 0.5410(3) 0.5367(3) 0.0355(12) Uani 1 1 d . . .
H8 H -0.126665 0.499294 0.542234 0.043 Uiso 1 1 calc R U .
C8 C -0.0484(3) 0.6211(3) 0.4409(4) 0.0436(14) Uani 1 1 d . . .
H6 H -0.056181 0.634589 0.383013 0.052 Uiso 1 1 calc R U .
C3 C 0.2394(4) 0.7645(3) 0.7795(4) 0.0519(16) Uani 1 1 d . . .
H3 H 0.284776 0.802017 0.782573 0.062 Uiso 1 1 calc R U .
C7 C 0.0187(3) 0.6607(4) 0.5191(4) 0.0437(14) Uani 1 1 d . . .
H5 H 0.056196 0.702876 0.514260 0.052 Uiso 1 1 calc R U .
C4 C 0.1727(3) 0.7316(3) 0.6959(4) 0.0481(15) Uani 1 1 d . . .
H4 H 0.173668 0.745503 0.641981 0.058 Uiso 1 1 calc R U .
C2 C 0.2380(4) 0.7417(3) 0.8571(4) 0.0513(15) Uani 1 1 d . . .
H2 H 0.283235 0.761756 0.914703 0.062 Uiso 1 1 calc R U .
C9 C -0.1044(3) 0.5603(3) 0.4505(3) 0.0400(13) Uani 1 1 d . . .
H7 H -0.151833 0.532981 0.398767 0.048 Uiso 1 1 calc R U .
C1 C 0.1684(4) 0.6882(4) 0.8488(4) 0.0497(15) Uani 1 1 d . . .
H1 H 0.167272 0.673365 0.902348 0.060 Uiso 1 1 calc R U .
C11 C 0.5853(3) 0.6310(3) 0.8833(4) 0.0431(14) Uani 1 1 d . . .
C16 C 0.6454(4) 0.5623(4) 0.8992(4) 0.0591(17) Uani 1 1 d . . .
C12 C 0.4989(3) 0.6095(4) 0.8708(4) 0.0438(14) Uani 1 1 d . . .
C15 C 0.6198(4) 0.4788(4) 0.9007(5) 0.070(2) Uani 1 1 d . . .
C13 C 0.4701(3) 0.5255(4) 0.8717(4) 0.0481(15) Uani 1 1 d . . .
C14 C 0.5332(4) 0.4617(4) 0.8875(5) 0.0669(19) Uani 1 1 d . . .

loop_
_atom_site_aniso_label
_atom_site_aniso_U_11
_atom_site_aniso_U_22
_atom_site_aniso_U_33
_atom_site_aniso_U_23
_atom_site_aniso_U_13
_atom_site_aniso_U_12
I1 0.0417(2) 0.0588(3) 0.0496(2) -0.0037(2) 0.02673(18) -0.00050(19)
I2 0.0481(2) 0.0558(3) 0.0671(3) -0.0041(2) 0.0289(2) -0.00393(19)
CO1 0.0316(5) 0.0317(5) 0.0292(5) 0.000 0.0180(4) 0.000
CL1 0.0395(7) 0.0421(8) 0.0495(9) 0.0001(7) 0.0254(7) -0.0056(6)
F1 0.0495(18) 0.053(2) 0.093(3) 0.0095(19) 0.0468(19) 0.0101(16)
N2 0.033(2) 0.031(2) 0.034(3) -0.0005(19) 0.022(2) -0.0015(19)
F4 0.0434(18) 0.079(3) 0.110(3) 0.000(2) 0.039(2) 0.0122(18)
N1 0.036(2) 0.034(2) 0.035(3) -0.003(2) 0.020(2) -0.003(2)
C6 0.031(3) 0.030(3) 0.030(3) 0.004(2) 0.017(2) 0.005(2)
F3 0.075(3) 0.062(3) 0.212(6) -0.007(3) 0.069(3) 0.019(2)
C5 0.033(3) 0.029(3) 0.039(3) 0.002(2) 0.022(3) 0.000(2)
F2 0.084(3) 0.046(2) 0.197(5) -0.002(3) 0.070(3) 0.001(2)
C10 0.031(3) 0.037(3) 0.035(3) -0.003(3) 0.013(3) -0.003(2)
C8 0.045(3) 0.055(4) 0.032(3) 0.012(3) 0.020(3) 0.013(3)
C3 0.048(3) 0.045(4) 0.064(4) -0.009(3) 0.029(3) -0.023(3)
C7 0.044(3) 0.051(4) 0.037(4) 0.004(3) 0.021(3) -0.006(3)
C4 0.048(3) 0.049(4) 0.055(4) 0.000(3) 0.031(3) -0.012(3)
C2 0.047(3) 0.046(4) 0.048(4) -0.017(3) 0.014(3) -0.019(3)
C9 0.036(3) 0.052(4) 0.029(3) -0.007(3) 0.014(3) 0.006(3)
C1 0.056(3) 0.054(4) 0.040(4) -0.015(3) 0.025(3) -0.015(3)
C11 0.038(3) 0.047(4) 0.048(4) 0.003(3) 0.024(3) 0.008(3)
C16 0.046(4) 0.071(5) 0.063(5) -0.008(4) 0.029(3) 0.002(3)
C12 0.038(3) 0.051(4) 0.038(3) 0.000(3) 0.015(3) 0.013(3)
C15 0.051(4) 0.048(4) 0.108(6) -0.002(4) 0.038(4) 0.015(3)
C13 0.037(3) 0.051(4) 0.057(4) -0.007(3) 0.023(3) -0.001(3)
C14 0.057(4) 0.043(4) 0.094(6) -0.007(4) 0.032(4) -0.005(3)

loop_
_atom_type_symbol
_atom_type_description
_atom_type_scat_dispersion_real
_atom_type_scat_dispersion_imag
_atom_type_scat_source
C C 0.0033 0.0016 'International Tables Vol C Tables 4.2.6.8 and 6.1.1.4'
H H 0.0000 0.0000 'International Tables Vol C Tables 4.2.6.8 and 6.1.1.4'
N N 0.0061 0.0033 'International Tables Vol C Tables 4.2.6.8 and 6.1.1.4'
F F 0.0171 0.0103 'International Tables Vol C Tables 4.2.6.8 and 6.1.1.4'
Cl Cl 0.1484 0.1585 'International Tables Vol C Tables 4.2.6.8 and 6.1.1.4'
Co Co 0.3494 0.9721 'International Tables Vol C Tables 4.2.6.8 and 6.1.1.4'
I I -0.4742 1.8119 'International Tables Vol C Tables 4.2.6.8 and 6.1.1.4'

loop_
_geom_angle_atom_site_label_1
_geom_angle_atom_site_label_2
_geom_angle_atom_site_label_3
_geom_angle
_geom_angle_site_symmetry_1
_geom_angle_site_symmetry_3
N2 CO1 N2 163.5(2) . 2_556
N2 CO1 N1 91.83(15) . 2_556
N2 CO1 N1 76.63(15) 2_556 2_556
N2 CO1 N1 76.63(15) . .
N2 CO1 N1 91.83(15) 2_556 .
N1 CO1 N1 92.3(2) 2_556 .
N2 CO1 CL1 95.45(11) . .
N2 CO1 CL1 95.59(10) 2_556 .
N1 CO1 CL1 86.34(10) 2_556 .
N1 CO1 CL1 171.92(11) . .
N2 CO1 CL1 95.59(10) . 2_556
N2 CO1 CL1 95.45(11) 2_556 2_556
N1 CO1 CL1 171.92(11) 2_556 2_556
N1 CO1 CL1 86.35(10) . 2_556
CL1 CO1 CL1 96.11(7) . 2_556
C10 N2 C6 117.7(4) . .
C10 N2 CO1 126.1(3) . .
C6 N2 CO1 116.0(3) . .
C1 N1 C5 117.5(4) . .
C1 N1 CO1 126.9(4) . .
C5 N1 CO1 115.1(3) . .
N2 C6 C7 120.7(4) . .
N2 C6 C5 115.7(4) . .
C7 C6 C5 123.6(5) . .
N1 C5 C4 121.3(5) . .
N1 C5 C6 116.1(4) . .
C4 C5 C6 122.6(5) . .
N2 C10 C9 123.6(5) . .
N2 C10 H8 118.2 . .
C9 C10 H8 118.2 . .
C7 C8 C9 117.9(5) . .
C7 C8 H6 121.1 . .
C9 C8 H6 121.1 . .
C2 C3 C4 119.1(5) . .
C2 C3 H3 120.4 . .
C4 C3 H3 120.4 . .
C8 C7 C6 121.0(5) . .
C8 C7 H5 119.5 . .
C6 C7 H5 119.5 . .
C3 C4 C5 119.7(5) . .
C3 C4 H4 120.2 . .
C5 C4 H4 120.2 . .
C3 C2 C1 118.3(5) . .
C3 C2 H2 120.8 . .
C1 C2 H2 120.8 . .
C10 C9 C8 119.1(5) . .
C10 C9 H7 120.5 . .
C8 C9 H7 120.5 . .
N1 C1 C2 124.1(5) . .
N1 C1 H1 117.9 . .
C2 C1 H1 117.9 . .
C12 C11 C16 116.1(5) . .
C12 C11 I1 121.9(4) . .
C16 C11 I1 121.8(4) . .
C15 C16 F4 119.3(5) . .
C15 C16 C11 121.5(5) . .
F4 C16 C11 119.1(6) . .
F1 C12 C13 118.1(5) . .
F1 C12 C11 117.7(5) . .
C13 C12 C11 124.1(5) . .
F3 C15 C16 119.9(6) . .
F3 C15 C14 120.5(6) . .
C16 C15 C14 119.6(5) . .
C14 C13 C12 116.1(5) . .
C14 C13 I2 122.0(4) . .
C12 C13 I2 121.8(4) . .
F2 C14 C13 120.3(5) . .
F2 C14 C15 117.3(6) . .
C13 C14 C15 122.4(6) . .

loop_
_geom_bond_atom_site_label_1
_geom_bond_atom_site_label_2
_geom_bond_distance
_geom_bond_site_symmetry_2
I1 C11 2.092(5) .
I2 C13 2.100(5) .
CO1 N2 2.127(4) .
CO1 N2 2.127(4) 2_556
CO1 N1 2.165(4) 2_556
CO1 N1 2.165(4) .
CO1 CL1 2.4548(14) .
CO1 CL1 2.4548(14) 2_556
F1 C12 1.344(5) .
N2 C10 1.338(6) .
N2 C6 1.357(5) .
F4 C16 1.358(6) .
N1 C1 1.330(6) .
N1 C5 1.339(6) .
C6 C7 1.377(7) .
C6 C5 1.478(6) .
F3 C15 1.351(6) .
C5 C4 1.378(6) .
F2 C14 1.349(6) .
C10 C9 1.361(7) .
C10 H8 0.9300 .
C8 C7 1.367(7) .
C8 C9 1.382(7) .
C8 H6 0.9300 .
C3 C2 1.350(8) .
C3 C4 1.375(7) .
C3 H3 0.9300 .
C7 H5 0.9300 .
C4 H4 0.9300 .
C2 C1 1.367(7) .
C2 H2 0.9300 .
C9 H7 0.9300 .
C1 H1 0.9300 .
C11 C12 1.381(7) .
C11 C16 1.386(7) .
C16 C15 1.357(8) .
C12 C13 1.380(7) .
C15 C14 1.366(8) .
C13 C14 1.363(7) .
